data_7036587
loop_
_publ_author_name
'Wragg, Ashley B.'
'Metherell, Alexander J.'
'Cullen, William'
'Ward, Michael D.'

_publ_section_title
;
 Stepwise assembly of mixed-metal coordination cages containing both
 kinetically inert and kinetically labile metal ions: introduction of
 metal-centred redox and photophysical activity at specific sites.
;
_journal_issue 41
_journal_name_full 'Dalton transactions (Cambridge, England : 2003)'
_journal_page_first 17939
_journal_page_last 17949
_journal_paper_doi 10.1039/c5dt02957k
_journal_volume 44
_journal_year 2015
_chemical_formula_sum 'C336 H266 Cl16 Co4 N72 O65 Os4'
_chemical_formula_weight 7915.91
_chemical_name_systematic
;
 ?
;
_chemical_properties_physical Efflorescent
_space_group_crystal_system trigonal
_space_group_IT_number 148
_space_group_name_Hall '-R 3'
_space_group_name_H-M_alt 'R -3 :H'
_symmetry_space_group_name_Hall '-R 3'
_symmetry_space_group_name_H-M 'R -3 :H'
_atom_sites_solution_hydrogens geom
_audit_creation_method SHELXL-2013
_audit_update_record
;
2015-09-18 deposited with the CCDC.
2015-09-21 downloaded from the CCDC.
;
_cell_angle_alpha 90
_cell_angle_beta 90
_cell_angle_gamma 120
_cell_formula_units_Z 3
_cell_length_a 28.9579(16)
_cell_length_b 28.9579(16)
_cell_length_c 52.757(3)
_cell_measurement_reflns_used 56774
_cell_measurement_temperature 100(2)
_cell_measurement_theta_max 27.5
_cell_measurement_theta_min 2.4
_cell_volume 38313(4)
_computing_cell_refinement
;
CrystalClear-SM Expert 3.1 b27 (Rigaku, 20112)
;
_computing_data_collection
;
CrystalClear-SM Expert 3.1 b27 (Rigaku, 20112)
;
_computing_data_reduction
;
CrystalClear-SM Expert 3.1 b27 (Rigaku, 20112)
;
_computing_molecular_graphics 'Bruker SHELXTL'
_computing_publication_material 'Bruker SHELXTL'
_computing_structure_refinement 'SHELXL-2013 (Sheldrick 2013)'
_computing_structure_solution 'SHELXS-97 (Sheldrick 2008)'
_diffrn_ambient_temperature 100(2)
_diffrn_detector CCD
_diffrn_detector_area_resol_mean 28.5714
_diffrn_measured_fraction_theta_full 0.997
_diffrn_measured_fraction_theta_max 0.997
_diffrn_measurement_device
;
AFC12 (Right): Kappa 3 circle
;
_diffrn_measurement_device_type
;
Rigaku Saturn724+ (2x2 bin mode)
;
_diffrn_measurement_method 'profile data from \w-scans'
_diffrn_measurement_specimen_support MiTeGen
_diffrn_radiation_monochromator Mirrors
_diffrn_radiation_type MoK\a
_diffrn_radiation_wavelength 0.71073
_diffrn_reflns_av_R_equivalents 0.1349
_diffrn_reflns_av_unetI/netI 0.0912
_diffrn_reflns_laue_measured_fraction_full 0.997
_diffrn_reflns_laue_measured_fraction_max 0.997
_diffrn_reflns_limit_h_max 30
_diffrn_reflns_limit_h_min -32
_diffrn_reflns_limit_k_max 34
_diffrn_reflns_limit_k_min -34
_diffrn_reflns_limit_l_max 62
_diffrn_reflns_limit_l_min -59
_diffrn_reflns_number 84474
_diffrn_reflns_point_group_measured_fraction_full 0.997
_diffrn_reflns_point_group_measured_fraction_max 0.997
_diffrn_reflns_theta_full 25.000
_diffrn_reflns_theta_max 24.996
_diffrn_reflns_theta_min 2.436
_diffrn_source 'Sealed Tube'
_exptl_absorpt_coefficient_mu 1.259
_exptl_absorpt_correction_T_max 1.000
_exptl_absorpt_correction_T_min 0.601
_exptl_absorpt_correction_type multi-scan
_exptl_absorpt_process_details sadabs
_exptl_crystal_colour Red
_exptl_crystal_density_diffrn 1.029
_exptl_crystal_description Block
_exptl_crystal_F_000 11970
_exptl_crystal_recrystallization_method 'Re-crystallisation from solvent: MeNO2, di(isopropeyl)ether'
_exptl_crystal_size_max 0.050
_exptl_crystal_size_mid 0.050
_exptl_crystal_size_min 0.050
_refine_diff_density_max 1.350
_refine_diff_density_min -0.833
_refine_diff_density_rms 0.107
_refine_ls_extinction_method none
_refine_ls_goodness_of_fit_ref 1.267
_refine_ls_hydrogen_treatment constr
_refine_ls_matrix_type full
_refine_ls_number_parameters 555
_refine_ls_number_reflns 14953
_refine_ls_number_restraints 576
_refine_ls_restrained_S_all 1.252
_refine_ls_R_factor_all 0.2219
_refine_ls_R_factor_gt 0.1271
_refine_ls_shift/su_max 0.000
_refine_ls_shift/su_mean 0.000
_refine_ls_structure_factor_coef Fsqd
_refine_ls_weighting_details 'w=1/[\s^2^(Fo^2^)+(0.2000P)^2^] where P=(Fo^2^+2Fc^2^)/3'
_refine_ls_weighting_scheme calc
_refine_ls_wR_factor_gt 0.3825
_refine_ls_wR_factor_ref 0.4483
_reflns_Friedel_coverage 0.000
_reflns_number_gt 5893
_reflns_number_total 14953
_reflns_threshold_expression 'I > 2\s(I)'
_cod_data_source_file c5dt02957k1.cif
_cod_data_source_block r-3_sq
_cod_depositor_comments
;
The following automatic conversions were performed:

'_exptl_absorpt_correction_type' value 'Multi-scan' changed to
'multi-scan' according to
/usr/data/users/saulius/crontab/automatic-downloads/rss-feeds/RSC/lib/dictionaries/cif_core.dic
dictionary named 'cif_core.dic' version 2.4.2 from 2011-04-26.

Automatic conversion script
Id: cif_fix_values 3271 2015-04-21 07:52:19Z andrius 

 Adding full bibliography for 7036586--7036588.cif.
;
_cod_original_cell_volume 38313(5)
_cod_database_code 7036587
_shelx_space_group_comment
;
The symmetry employed for this shelxl refinement is uniquely defined
by the following loop, which should always be used as a source of
symmetry information in preference to the above space-group names.
They are only intended as comments.
;
_shelx_estimated_absorpt_t_min 0.940
_shelx_estimated_absorpt_t_max 0.940
_shelxl_version_number 2013-4

loop_
_space_group_symop_operation_xyz
'x, y, z'
'-y, x-y, z'
'-x+y, -x, z'
'x+2/3, y+1/3, z+1/3'
'-y+2/3, x-y+1/3, z+1/3'
'-x+y+2/3, -x+1/3, z+1/3'
'x+1/3, y+2/3, z+2/3'
'-y+1/3, x-y+2/3, z+2/3'
'-x+y+1/3, -x+2/3, z+2/3'
'-x, -y, -z'
'y, -x+y, -z'
'x-y, x, -z'
'-x+2/3, -y+1/3, -z+1/3'
'y+2/3, -x+y+1/3, -z+1/3'
'x-y+2/3, x+1/3, -z+1/3'
'-x+1/3, -y+2/3, -z+2/3'
'y+1/3, -x+y+2/3, -z+2/3'
'x-y+1/3, x+2/3, -z+2/3'

loop_
_atom_site_label
_atom_site_type_symbol
_atom_site_fract_x
_atom_site_fract_y
_atom_site_fract_z
_atom_site_U_iso_or_equiv
_atom_site_adp_type
_atom_site_occupancy
_atom_site_site_symmetry_order
_atom_site_calc_flag
_atom_site_refinement_flags_posn
_atom_site_refinement_flags_adp
_atom_site_refinement_flags_occupancy
_atom_site_disorder_assembly
_atom_site_disorder_group
Os1 Os 0.27874(4) 0.35679(3) 0.94072(2) 0.1094(4) Uani 0.5 1 d . . P A 1
Co1 Co 0.27874(4) 0.35679(3) 0.94072(2) 0.1094(4) Uani 0.5 1 d . . P A 2
Os2 Os 0.0000 0.0000 0.82323(3) 0.1048(6) Uani 0.5 3 d S T P B 1
Co2 Co 0.0000 0.0000 0.82323(3) 0.1048(6) Uani 0.5 3 d S T P B 2
N11A N 0.2562(4) 0.4017(3) 0.96385(19) 0.133(4) Uani 1 1 d G U . . .
C12A C 0.2102(4) 0.4016(4) 0.95616(19) 0.138(5) Uani 1 1 d G U . A .
C13A C 0.1914(4) 0.4297(5) 0.9700(2) 0.154(5) Uani 1 1 d G U . A .
H13A H 0.1600 0.4296 0.9647 0.184 Uiso 1 1 calc R U . . .
C14A C 0.2185(5) 0.4578(4) 0.9915(2) 0.158(6) Uani 1 1 d G U . A .
H14A H 0.2056 0.4769 1.0010 0.190 Uiso 1 1 calc R U . . .
C15A C 0.2645(5) 0.4579(4) 0.99923(18) 0.152(5) Uani 1 1 d G U . A .
H15A H 0.2830 0.4771 1.0140 0.182 Uiso 1 1 calc R U . . .
C16A C 0.2833(4) 0.4299(4) 0.9854(2) 0.138(5) Uani 1 1 d G U . A .
H16A H 0.3147 0.4299 0.9906 0.166 Uiso 1 1 calc R U . . .
N21A N 0.1802(5) 0.3257(4) 0.89954(19) 0.161(5) Uani 1 1 d G U . . .
N22A N 0.2095(3) 0.3482(4) 0.9222(2) 0.125(3) Uani 1 1 d G U . . .
C23A C 0.1880(5) 0.3771(4) 0.93423(19) 0.129(4) Uani 1 1 d G U . . .
C24A C 0.1454(5) 0.3726(5) 0.9191(3) 0.165(6) Uani 1 1 d G U . . .
H24A H 0.1240 0.3881 0.9226 0.198 Uiso 1 1 calc R U . . .
C25A C 0.1406(5) 0.3408(6) 0.8976(2) 0.184(7) Uani 1 1 d G U . . .
H25A H 0.1153 0.3314 0.8843 0.221 Uiso 1 1 calc R U . . .
C26A C 0.1898(8) 0.2895(7) 0.8826(4) 0.164(5) Uani 1 1 d . U . . .
H26A H 0.1799 0.2923 0.8649 0.197 Uiso 1 1 calc R U . . .
H26B H 0.2281 0.3003 0.8828 0.197 Uiso 1 1 calc R U . . .
N31A N -0.0008(4) -0.0624(3) 0.80125(17) 0.124(3) Uani 1 1 d G U . . .
C32A C 0.0373(4) -0.0762(4) 0.80778(17) 0.123(4) Uani 1 1 d G U . B .
C33A C 0.0408(4) -0.1155(5) 0.7942(2) 0.155(6) Uani 1 1 d G U . B .
H33A H 0.0668 -0.1249 0.7987 0.187 Uiso 1 1 calc R U . . .
C34A C 0.0062(5) -0.1410(4) 0.7741(2) 0.182(7) Uani 1 1 d G U . B .
H34A H 0.0086 -0.1679 0.7649 0.218 Uiso 1 1 calc R U . . .
C35A C -0.0318(5) -0.1272(5) 0.76759(18) 0.173(7) Uani 1 1 d G U . B .
H35A H -0.0555 -0.1447 0.7539 0.207 Uiso 1 1 calc R U . . .
C36A C -0.0353(4) -0.0879(5) 0.7812(2) 0.141(5) Uani 1 1 d G U . B .
H36A H -0.0613 -0.0785 0.7767 0.170 Uiso 1 1 calc R U . . .
N41A N 0.0915(4) 0.0049(3) 0.86281(15) 0.120(3) Uani 1 1 d G U . . .
N42A N 0.0568(3) -0.0154(4) 0.84161(17) 0.117(3) Uani 1 1 d G U . . .
C43A C 0.0690(4) -0.0505(4) 0.82824(15) 0.123(4) Uani 1 1 d G U . . .
C44A C 0.1112(4) -0.0520(4) 0.84118(19) 0.119(4) Uani 1 1 d G U . . .
H44A H 0.1273 -0.0723 0.8364 0.143 Uiso 1 1 calc R U . . .
C45A C 0.1252(3) -0.0177(4) 0.86255(16) 0.114(4) Uani 1 1 d G U . . .
H45A H 0.1522 -0.0111 0.8746 0.137 Uiso 1 1 calc R U . . .
C46A C 0.0940(6) 0.0428(6) 0.8802(3) 0.122(4) Uani 1 1 d . U . . .
H46A H 0.1071 0.0373 0.8966 0.146 Uiso 1 1 calc R U . . .
H46B H 0.0575 0.0366 0.8829 0.146 Uiso 1 1 calc R U . . .
C51A C 0.1569(3) 0.2331(2) 0.89171(15) 0.126(4) Uani 1 1 d G U . . .
C52A C 0.1228(3) 0.2201(3) 0.91235(15) 0.134(4) Uani 1 1 d G U . . .
H52A H 0.1213 0.2475 0.9216 0.160 Uiso 1 1 calc R U . . .
C53A C 0.0910(3) 0.1672(4) 0.91951(13) 0.125(4) Uani 1 1 d G U . . .
H53A H 0.0677 0.1583 0.9336 0.150 Uiso 1 1 calc R U . . .
C54A C 0.0932(3) 0.1271(3) 0.90602(13) 0.122(4) Uani 1 1 d G U . . .
H54A H 0.0715 0.0909 0.9109 0.147 Uiso 1 1 calc R U . . .
C55A C 0.1274(2) 0.1400(2) 0.88538(11) 0.119(4) Uani 1 1 d G U . . .
C56A C 0.1592(2) 0.1930(2) 0.87823(11) 0.119(4) Uani 1 1 d G U . . .
C61A C 0.1933(3) 0.2060(3) 0.85759(14) 0.123(4) Uani 1 1 d G U . . .
H61A H 0.2151 0.2422 0.8527 0.147 Uiso 1 1 calc R U . . .
C62A C 0.1956(3) 0.1659(4) 0.84410(14) 0.155(6) Uani 1 1 d G U . . .
H62A H 0.2189 0.1747 0.8300 0.186 Uiso 1 1 calc R U . . .
C63A C 0.1638(3) 0.1129(3) 0.85126(15) 0.132(5) Uani 1 1 d G U . . .
H63A H 0.1653 0.0855 0.8420 0.159 Uiso 1 1 calc R U . . .
C64A C 0.1296(3) 0.1000(2) 0.87190(15) 0.113(4) Uani 1 1 d G U . . .
N11B N 0.3274(4) 0.4247(3) 0.91742(18) 0.127(4) Uani 1 1 d G U . . .
C12B C 0.3809(4) 0.4529(4) 0.92424(17) 0.137(5) Uani 1 1 d G U . A .
C13B C 0.4171(3) 0.4953(4) 0.9094(2) 0.158(6) Uani 1 1 d G U . A .
H13B H 0.4536 0.5146 0.9141 0.190 Uiso 1 1 calc R U . . .
C14B C 0.3997(5) 0.5095(4) 0.8878(2) 0.172(7) Uani 1 1 d G U . A .
H14B H 0.4245 0.5385 0.8776 0.206 Uiso 1 1 calc R U . . .
C15B C 0.3462(5) 0.4813(5) 0.88093(19) 0.172(7) Uani 1 1 d G U . A .
H15B H 0.3344 0.4910 0.8661 0.207 Uiso 1 1 calc R U . . .
C16B C 0.3101(4) 0.4388(4) 0.8958(2) 0.149(5) Uani 1 1 d G U . A .
H16B H 0.2735 0.4195 0.8911 0.179 Uiso 1 1 calc R U . . .
N21B N 0.3796(4) 0.3812(3) 0.97803(16) 0.126(4) Uani 1 1 d G U . . .
N22B N 0.3555(3) 0.3899(3) 0.95650(18) 0.126(4) Uani 1 1 d G U . . .
C23B C 0.3949(4) 0.4363(4) 0.94390(17) 0.118(4) Uani 1 1 d G U . . .
C24B C 0.4433(3) 0.4563(4) 0.9577(2) 0.145(5) Uani 1 1 d G U . . .
H24B H 0.4763 0.4870 0.9535 0.174 Uiso 1 1 calc R U . . .
C25B C 0.4339(4) 0.4222(4) 0.9787(2) 0.148(5) Uani 1 1 d G U . . .
H25B H 0.4594 0.4262 0.9912 0.177 Uiso 1 1 calc R U . . .
C26B C 0.3504(6) 0.3377(6) 0.9943(3) 0.120(4) Uani 1 1 d . U . . .
H26C H 0.3131 0.3304 0.9952 0.144 Uiso 1 1 calc R U . . .
H26D H 0.3657 0.3474 1.0116 0.144 Uiso 1 1 calc R U . . .
N31B N 0.2958(4) 0.3053(3) 0.91846(17) 0.116(3) Uani 1 1 d G U . . .
C32B C 0.2685(3) 0.2522(4) 0.92594(16) 0.113(4) Uani 1 1 d G U . A .
C33B C 0.2743(4) 0.2143(3) 0.9123(2) 0.130(4) Uani 1 1 d G U . A .
H33B H 0.2556 0.1780 0.9174 0.156 Uiso 1 1 calc R U . . .
C34B C 0.3073(5) 0.2296(4) 0.8911(2) 0.150(5) Uani 1 1 d G U . A .
H34B H 0.3112 0.2038 0.8818 0.180 Uiso 1 1 calc R U . . .
C35B C 0.3346(4) 0.2828(5) 0.88363(18) 0.161(6) Uani 1 1 d G U . A .
H35B H 0.3571 0.2932 0.8692 0.193 Uiso 1 1 calc R U . . .
C36B C 0.3288(4) 0.3206(3) 0.8973(2) 0.144(5) Uani 1 1 d G U . A .
H36B H 0.3474 0.3569 0.8922 0.172 Uiso 1 1 calc R U . . .
N41B N 0.2072(3) 0.2616(3) 0.98299(15) 0.116(3) Uani 1 1 d G U . . .
N42B N 0.2382(3) 0.2835(3) 0.96075(17) 0.109(3) Uani 1 1 d G U . . .
C43B C 0.2410(4) 0.2420(4) 0.94781(16) 0.108(3) Uani 1 1 d G U . . .
C44B C 0.2116(4) 0.1944(3) 0.9621(2) 0.127(4) Uani 1 1 d G U . . .
H44B H 0.2068 0.1604 0.9578 0.153 Uiso 1 1 calc R U . . .
C45B C 0.1908(3) 0.2065(3) 0.98379(17) 0.120(4) Uani 1 1 d G U . . .
H45B H 0.1695 0.1820 0.9966 0.145 Uiso 1 1 calc R U . . .
C46B C 0.1941(6) 0.2912(6) 0.9979(3) 0.124(4) Uani 1 1 d . U . . .
H46C H 0.2239 0.3285 0.9970 0.148 Uiso 1 1 calc R U . . .
H46D H 0.1925 0.2789 1.0155 0.148 Uiso 1 1 calc R U . . .
C51B C 0.3500(3) 0.2864(2) 0.98591(14) 0.110(3) Uani 1 1 d G U . . .
C52B C 0.3773(3) 0.2859(3) 0.96432(14) 0.123(4) Uani 1 1 d G U . . .
H52B H 0.3967 0.3175 0.9546 0.147 Uiso 1 1 calc R U . . .
C53B C 0.3761(3) 0.2393(4) 0.95696(12) 0.130(5) Uani 1 1 d G U . . .
H53B H 0.3948 0.2390 0.9422 0.156 Uiso 1 1 calc R U . . .
C54B C 0.3477(3) 0.1931(3) 0.97121(13) 0.118(4) Uani 1 1 d G U . . .
H54B H 0.3469 0.1612 0.9662 0.141 Uiso 1 1 calc R U . . .
C55B C 0.3204(2) 0.1935(2) 0.99280(10) 0.117(4) Uani 1 1 d G U . . .
C56B C 0.3216(2) 0.2401(2) 1.00016(10) 0.116(4) Uani 1 1 d G U . . .
C61B C 0.2943(3) 0.2406(3) 1.02175(13) 0.126(4) Uani 1 1 d G U . . .
H61B H 0.2951 0.2724 1.0268 0.151 Uiso 1 1 calc R U . . .
C62B C 0.2659(3) 0.1943(3) 1.03600(12) 0.134(5) Uani 1 1 d G U . . .
H62B H 0.2472 0.1946 1.0508 0.161 Uiso 1 1 calc R U . . .
C63B C 0.2647(3) 0.1477(3) 1.02865(14) 0.119(4) Uani 1 1 d G U . . .
H63B H 0.2453 0.1161 1.0384 0.143 Uiso 1 1 calc R U . . .
C64B C 0.2920(3) 0.1473(2) 1.00705(14) 0.108(4) Uani 1 1 d G U . . .
Cl11 Cl 0.5478(3) 0.6161(3) 0.94236(13) 0.220(3) Uiso 1 1 d D . . . .
O11 O 0.5379(8) 0.5775(7) 0.9609(3) 0.339(12) Uiso 1 1 d D . . . .
O12 O 0.6002(5) 0.6603(7) 0.9456(5) 0.392(15) Uiso 1 1 d D . . . .
O13 O 0.5435(10) 0.5950(9) 0.9181(3) 0.415(17) Uiso 1 1 d D . . . .
O14 O 0.5108(8) 0.6341(9) 0.9453(4) 0.363(13) Uiso 1 1 d D . . . .
O1S O 0.0000 0.0000 0.9308(7) 0.143(12) Uiso 0.5 3 d S . P . .
Cl21 Cl 0.0539(3) 0.3009(3) 0.84043(16) 0.243(3) Uiso 1 1 d D . . . .
O21 O 0.0305(6) 0.2616(5) 0.8591(2) 0.233(7) Uiso 1 1 d D . . . .
O22 O 0.0932(6) 0.2939(7) 0.8274(3) 0.268(8) Uiso 1 1 d D . . . .
O23 O 0.0165(6) 0.2983(8) 0.8230(3) 0.351(13) Uiso 1 1 d D . . . .
O24 O 0.0801(8) 0.3520(5) 0.8520(4) 0.376(14) Uiso 1 1 d D . . . .
Cl31 Cl 0.1475(4) 0.2067(4) 0.07111(19) 0.171(4) Uiso 0.5 1 d D . P . .
O31 O 0.1293(8) 0.1746(7) 0.0492(3) 0.178(9) Uiso 0.5 1 d D . P . .
O32 O 0.1789(6) 0.1914(7) 0.0856(3) 0.130(6) Uiso 0.5 1 d D . P . .
O33 O 0.1768(9) 0.2603(5) 0.0651(4) 0.223(12) Uiso 0.5 1 d D . P . .
O34 O 0.1021(8) 0.1965(12) 0.0857(4) 0.39(3) Uiso 0.5 1 d D . P . .

loop_
_atom_site_aniso_label
_atom_site_aniso_U_11
_atom_site_aniso_U_22
_atom_site_aniso_U_33
_atom_site_aniso_U_23
_atom_site_aniso_U_13
_atom_site_aniso_U_12
Os1 0.1118(7) 0.0927(6) 0.1248(8) -0.0128(5) -0.0239(5) 0.0519(5)
Co1 0.1118(7) 0.0927(6) 0.1248(8) -0.0128(5) -0.0239(5) 0.0519(5)
Os2 0.1113(7) 0.1113(7) 0.0919(10) 0.000 0.000 0.0556(4)
Co2 0.1113(7) 0.1113(7) 0.0919(10) 0.000 0.000 0.0556(4)
N11A 0.134(8) 0.086(7) 0.176(9) -0.003(6) -0.009(6) 0.052(7)
C12A 0.129(9) 0.119(10) 0.172(9) -0.004(7) -0.004(7) 0.066(8)
C13A 0.167(12) 0.124(11) 0.187(11) 0.008(8) 0.015(9) 0.085(10)
C14A 0.173(13) 0.128(11) 0.184(12) 0.009(9) 0.019(9) 0.083(11)
C15A 0.169(12) 0.106(10) 0.179(11) 0.002(8) 0.011(9) 0.067(9)
C16A 0.144(10) 0.095(10) 0.173(11) -0.014(7) -0.015(8) 0.059(8)
N21A 0.158(10) 0.155(10) 0.181(9) -0.029(7) -0.051(8) 0.086(9)
N22A 0.130(8) 0.096(7) 0.140(8) 0.009(6) -0.017(6) 0.051(6)
C23A 0.120(9) 0.087(8) 0.173(8) 0.007(6) -0.008(7) 0.046(7)
C24A 0.161(11) 0.141(12) 0.200(12) 0.002(9) -0.030(9) 0.081(10)
C25A 0.186(13) 0.186(16) 0.214(12) -0.033(11) -0.061(11) 0.119(13)
C26A 0.184(13) 0.132(8) 0.163(10) -0.002(7) -0.015(9) 0.069(8)
N31A 0.123(8) 0.127(8) 0.111(7) -0.008(6) 0.012(6) 0.055(7)
C32A 0.115(8) 0.122(9) 0.116(7) -0.007(6) 0.012(6) 0.048(7)
C33A 0.167(12) 0.152(12) 0.153(11) -0.032(9) 0.002(9) 0.084(10)
C34A 0.175(15) 0.201(15) 0.169(13) -0.053(11) -0.008(10) 0.092(12)
C35A 0.179(14) 0.185(14) 0.153(12) -0.049(11) -0.017(11) 0.089(12)
C36A 0.143(10) 0.155(12) 0.113(9) -0.024(8) -0.008(8) 0.064(9)
N41A 0.094(7) 0.124(7) 0.122(7) 0.003(5) 0.013(5) 0.038(6)
N42A 0.099(7) 0.113(7) 0.124(7) -0.004(5) 0.005(5) 0.041(6)
C43A 0.129(9) 0.116(9) 0.126(7) -0.004(6) 0.002(6) 0.063(7)
C44A 0.104(8) 0.126(9) 0.115(8) 0.021(6) 0.025(6) 0.048(7)
C45A 0.100(8) 0.124(9) 0.107(7) 0.021(6) 0.019(6) 0.046(7)
C46A 0.107(8) 0.122(7) 0.116(8) -0.007(6) 0.010(7) 0.042(6)
C51A 0.117(9) 0.130(7) 0.120(8) -0.008(6) -0.026(6) 0.053(7)
C52A 0.125(10) 0.126(8) 0.132(9) -0.019(7) -0.023(7) 0.049(7)
C53A 0.128(10) 0.123(8) 0.114(9) -0.013(7) 0.004(7) 0.055(7)
C54A 0.111(9) 0.112(8) 0.129(9) -0.001(6) 0.022(7) 0.044(7)
C55A 0.100(8) 0.125(7) 0.118(8) -0.003(5) 0.007(6) 0.045(6)
C56A 0.097(8) 0.118(6) 0.118(8) -0.003(5) -0.011(6) 0.036(6)
C61A 0.095(8) 0.129(8) 0.118(8) -0.004(6) -0.015(6) 0.037(7)
C62A 0.142(12) 0.130(8) 0.160(11) 0.011(7) 0.043(10) 0.044(8)
C63A 0.118(10) 0.127(8) 0.133(9) 0.000(7) 0.019(7) 0.047(7)
C64A 0.089(7) 0.123(6) 0.115(8) -0.001(5) 0.002(6) 0.044(6)
N11B 0.142(8) 0.102(7) 0.126(8) -0.006(6) -0.023(6) 0.053(6)
C12B 0.148(8) 0.103(8) 0.140(8) 0.008(7) -0.025(7) 0.048(7)
C13B 0.148(10) 0.124(10) 0.168(11) 0.033(8) -0.021(8) 0.042(8)
C14B 0.181(12) 0.118(11) 0.173(12) 0.034(10) -0.033(9) 0.043(9)
C15B 0.188(12) 0.131(12) 0.170(12) 0.025(10) -0.039(9) 0.059(9)
C16B 0.175(11) 0.104(9) 0.149(10) 0.002(8) -0.040(8) 0.055(8)
N21B 0.136(7) 0.117(7) 0.118(7) -0.004(5) -0.030(6) 0.058(6)
N22B 0.129(7) 0.107(7) 0.124(7) 0.006(5) -0.025(6) 0.046(6)
C23B 0.116(7) 0.089(7) 0.131(8) -0.002(6) -0.019(6) 0.038(6)
C24B 0.138(8) 0.115(9) 0.162(10) -0.005(7) -0.035(7) 0.048(7)
C25B 0.140(8) 0.131(10) 0.150(10) -0.003(7) -0.035(7) 0.052(7)
C26B 0.143(10) 0.119(7) 0.103(7) -0.004(5) -0.017(7) 0.070(7)
N31B 0.123(8) 0.110(6) 0.117(7) -0.018(5) -0.028(5) 0.061(6)
C32B 0.109(8) 0.110(7) 0.129(7) -0.011(6) -0.017(6) 0.062(6)
C33B 0.138(11) 0.124(8) 0.149(9) -0.026(7) -0.025(7) 0.080(8)
C34B 0.167(13) 0.164(10) 0.143(10) -0.016(8) -0.014(8) 0.099(10)
C35B 0.184(14) 0.169(10) 0.152(11) -0.016(9) -0.005(10) 0.106(11)
C36B 0.161(12) 0.149(10) 0.140(10) 0.006(8) 0.004(8) 0.091(9)
N41B 0.109(8) 0.108(6) 0.137(7) 0.007(5) 0.000(6) 0.059(6)
N42B 0.098(7) 0.094(6) 0.134(7) -0.006(5) -0.020(5) 0.048(5)
C43B 0.095(7) 0.091(6) 0.138(7) -0.005(5) -0.014(6) 0.046(6)
C44B 0.101(9) 0.102(7) 0.162(9) 0.005(6) -0.011(7) 0.039(6)
C45B 0.104(8) 0.110(7) 0.146(9) 0.006(6) -0.016(7) 0.052(6)
C46B 0.117(10) 0.104(9) 0.145(10) -0.006(7) 0.000(8) 0.051(8)
C51B 0.113(8) 0.113(6) 0.107(7) 0.002(5) -0.009(6) 0.058(6)
C52B 0.134(10) 0.129(8) 0.108(8) 0.002(6) 0.002(7) 0.068(8)
C53B 0.142(11) 0.140(8) 0.117(9) 0.009(7) 0.020(8) 0.077(8)
C54B 0.107(9) 0.138(8) 0.112(8) -0.002(6) -0.002(6) 0.063(7)
C55B 0.122(9) 0.126(7) 0.110(7) -0.003(6) 0.001(6) 0.067(7)
C56B 0.122(9) 0.123(7) 0.111(7) 0.003(5) 0.004(6) 0.067(6)
C61B 0.157(11) 0.121(8) 0.121(8) 0.011(6) 0.019(8) 0.086(8)
C62B 0.172(12) 0.124(8) 0.124(9) 0.014(7) 0.031(9) 0.089(9)
C63B 0.117(9) 0.113(8) 0.131(9) 0.003(7) 0.018(7) 0.060(7)
C64B 0.100(8) 0.118(8) 0.116(8) -0.005(6) 0.000(6) 0.062(7)

loop_
_atom_type_symbol
_atom_type_description
_atom_type_scat_dispersion_real
_atom_type_scat_dispersion_imag
_atom_type_scat_source
C C 0.0033 0.0016 'International Tables Vol C Tables 4.2.6.8 and 6.1.1.4'
H H 0.0000 0.0000 'International Tables Vol C Tables 4.2.6.8 and 6.1.1.4'
Co Co 0.3494 0.9721 'International Tables Vol C Tables 4.2.6.8 and 6.1.1.4'
N N 0.0061 0.0033 'International Tables Vol C Tables 4.2.6.8 and 6.1.1.4'
O O 0.0106 0.0060 'International Tables Vol C Tables 4.2.6.8 and 6.1.1.4'
Os Os -1.2165 7.6030 'International Tables Vol C Tables 4.2.6.8 and 6.1.1.4'
Cl Cl 0.1484 0.1585 'International Tables Vol C Tables 4.2.6.8 and 6.1.1.4'

loop_
_geom_angle_atom_site_label_1
_geom_angle_atom_site_label_2
_geom_angle_atom_site_label_3
_geom_angle
_geom_angle_site_symmetry_1
_geom_angle_site_symmetry_3
N22B Os1 N11A 94.2(4) . .
N22B Os1 N42B 100.9(3) . .
N11A Os1 N42B 98.1(4) . .
N22B Os1 N22A 162.5(4) . .
N11A Os1 N22A 77.0(4) . .
N42B Os1 N22A 95.4(3) . .
N22B Os1 N31B 88.6(4) . .
N11A Os1 N31B 175.2(4) . .
N42B Os1 N31B 77.4(4) . .
N22A Os1 N31B 101.4(4) . .
N22B Os1 N11B 75.4(4) . .
N11A Os1 N11B 91.7(4) . .
N42B Os1 N11B 169.8(4) . .
N22A Os1 N11B 89.6(4) . .
N31B Os1 N11B 92.8(4) . .
N31A Os2 N31A 93.4(4) . 3
N31A Os2 N31A 93.4(4) . 2
N31A Os2 N31A 93.4(4) 3 2
N31A Os2 N42A 75.8(4) . .
N31A Os2 N42A 168.8(4) 3 .
N31A Os2 N42A 90.2(3) 2 .
N31A Os2 N42A 168.8(7) . 2
N31A Os2 N42A 90.1(7) 3 2
N31A Os2 N42A 75.8(7) 2 2
N42A Os2 N42A 101.1(7) . 2
N31A Os2 N42A 90.1(7) . 3
N31A Os2 N42A 75.8(8) 3 3
N31A Os2 N42A 168.8(8) 2 3
N42A Os2 N42A 101.1(7) . 3
N42A Os2 N42A 101.1(8) 2 3
C12A N11A C16A 120.0 . .
C12A N11A Os1 114.9(6) . .
C16A N11A Os1 125.1(6) . .
C23A C12A N11A 117.3(10) . .
C23A C12A C13A 122.5(10) . .
N11A C12A C13A 120.0 . .
C14A C13A C12A 120.0 . .
C14A C13A H13A 120.0 . .
C12A C13A H13A 120.0 . .
C13A C14A C15A 120.0 . .
C13A C14A H14A 120.0 . .
C15A C14A H14A 120.0 . .
C16A C15A C14A 120.0 . .
C16A C15A H15A 120.0 . .
C14A C15A H15A 120.0 . .
C15A C16A N11A 120.0 . .
C15A C16A H16A 120.0 . .
N11A C16A H16A 120.0 . .
N22A N21A C25A 108.0 . .
N22A N21A C26A 122.7(11) . .
C25A N21A C26A 129.1(11) . .
N21A N22A C23A 108.0 . .
N21A N22A Os1 138.8(7) . .
C23A N22A Os1 112.9(7) . .
C12A C23A C24A 134.4(10) . .
C12A C23A N22A 117.6(10) . .
C24A C23A N22A 108.0 . .
C23A C24A C25A 108.0 . .
C23A C24A H24A 126.0 . .
C25A C24A H24A 126.0 . .
C24A C25A N21A 108.0 . .
C24A C25A H25A 126.0 . .
N21A C25A H25A 126.0 . .
C51A C26A N21A 109.2(13) . .
C51A C26A H26A 109.8 . .
N21A C26A H26A 109.8 . .
C51A C26A H26B 109.8 . .
N21A C26A H26B 109.8 . .
H26A C26A H26B 108.3 . .
C32A N31A C36A 120.0 . .
C32A N31A Os2 115.7(6) . .
C36A N31A Os2 124.3(6) . .
C43A C32A C33A 123.2(9) . .
C43A C32A N31A 116.8(9) . .
C33A C32A N31A 120.0 . .
C34A C33A C32A 120.0 . .
C34A C33A H33A 120.0 . .
C32A C33A H33A 120.0 . .
C33A C34A C35A 120.0 . .
C33A C34A H34A 120.0 . .
C35A C34A H34A 120.0 . .
C34A C35A C36A 120.0 . .
C34A C35A H35A 120.0 . .
C36A C35A H35A 120.0 . .
C35A C36A N31A 120.0 . .
C35A C36A H36A 120.0 . .
N31A C36A H36A 120.0 . .
C46A N41A C45A 126.0(10) . .
C46A N41A N42A 125.9(10) . .
C45A N41A N42A 108.0 . .
C43A N42A N41A 108.0 . .
C43A N42A Os2 114.6(6) . .
N41A N42A Os2 136.9(6) . .
C32A C43A N42A 116.2(9) . .
C32A C43A C44A 135.7(9) . .
N42A C43A C44A 108.0 . .
C45A C44A C43A 108.0 . .
C45A C44A H44A 126.0 . .
C43A C44A H44A 126.0 . .
C44A C45A N41A 108.0 . .
C44A C45A H45A 126.0 . .
N41A C45A H45A 126.0 . .
N41A C46A C64A 114.1(10) . .
N41A C46A H46A 108.7 . .
C64A C46A H46A 108.7 . .
N41A C46A H46B 108.7 . .
C64A C46A H46B 108.7 . .
H46A C46A H46B 107.6 . .
C52A C51A C56A 120.0 . .
C52A C51A C26A 121.6(9) . .
C56A C51A C26A 118.3(9) . .
C51A C52A C53A 120.0 . .
C51A C52A H52A 120.0 . .
C53A C52A H52A 120.0 . .
C52A C53A C54A 120.0 . .
C52A C53A H53A 120.0 . .
C54A C53A H53A 120.0 . .
C55A C54A C53A 120.0 . .
C55A C54A H54A 120.0 . .
C53A C54A H54A 120.0 . .
C54A C55A C56A 120.0 . .
C54A C55A C64A 120.0 . .
C56A C55A C64A 120.0 . .
C61A C56A C55A 120.0 . .
C61A C56A C51A 120.0 . .
C55A C56A C51A 120.0 . .
C62A C61A C56A 120.0 . .
C62A C61A H61A 120.0 . .
C56A C61A H61A 120.0 . .
C61A C62A C63A 120.0 . .
C61A C62A H62A 120.0 . .
C63A C62A H62A 120.0 . .
C64A C63A C62A 120.0 . .
C64A C63A H63A 120.0 . .
C62A C63A H63A 120.0 . .
C63A C64A C55A 120.0 . .
C63A C64A C46A 121.6(7) . .
C55A C64A C46A 118.4(7) . .
C12B N11B C16B 120.0 . .
C12B N11B Os1 114.8(6) . .
C16B N11B Os1 125.0(6) . .
C23B C12B N11B 117.0(9) . .
C23B C12B C13B 122.9(9) . .
N11B C12B C13B 120.0 . .
C14B C13B C12B 120.0 . .
C14B C13B H13B 120.0 . .
C12B C13B H13B 120.0 . .
C15B C14B C13B 120.0 . .
C15B C14B H14B 120.0 . .
C13B C14B H14B 120.0 . .
C14B C15B C16B 120.0 . .
C14B C15B H15B 120.0 . .
C16B C15B H15B 120.0 . .
C15B C16B N11B 120.0 . .
C15B C16B H16B 120.0 . .
N11B C16B H16B 120.0 . .
C26B N21B N22B 121.3(9) . .
C26B N21B C25B 130.7(9) . .
N22B N21B C25B 108.0 . .
N21B N22B C23B 108.0 . .
N21B N22B Os1 137.5(5) . .
C23B N22B Os1 114.3(5) . .
C12B C23B N22B 118.4(9) . .
C12B C23B C24B 133.5(9) . .
N22B C23B C24B 108.0 . .
C25B C24B C23B 108.0 . .
C25B C24B H24B 126.0 . .
C23B C24B H24B 126.0 . .
N21B C25B C24B 108.0 . .
N21B C25B H25B 126.0 . .
C24B C25B H25B 126.0 . .
N21B C26B C51B 113.5(11) . .
N21B C26B H26C 108.9 . .
C51B C26B H26C 108.9 . .
N21B C26B H26D 108.9 . .
C51B C26B H26D 108.9 . .
H26C C26B H26D 107.7 . .
C32B N31B C36B 120.0 . .
C32B N31B Os1 114.5(6) . .
C36B N31B Os1 125.4(6) . .
C43B C32B N31B 115.5(8) . .
C43B C32B C33B 124.2(8) . .
N31B C32B C33B 120.0 . .
C34B C33B C32B 120.0 . .
C34B C33B H33B 120.0 . .
C32B C33B H33B 120.0 . .
C33B C34B C35B 120.0 . .
C33B C34B H34B 120.0 . .
C35B C34B H34B 120.0 . .
C36B C35B C34B 120.0 . .
C36B C35B H35B 120.0 . .
C34B C35B H35B 120.0 . .
C35B C36B N31B 120.0 . .
C35B C36B H36B 120.0 . .
N31B C36B H36B 120.0 . .
C46B N41B C45B 130.9(10) . .
C46B N41B N42B 120.8(10) . .
C45B N41B N42B 108.0 . .
C43B N42B N41B 108.0 . .
C43B N42B Os1 111.7(5) . .
N41B N42B Os1 140.3(5) . .
C32B C43B N42B 120.3(8) . .
C32B C43B C44B 131.7(8) . .
N42B C43B C44B 108.0 . .
C45B C44B C43B 108.0 . .
C45B C44B H44B 126.0 . .
C43B C44B H44B 126.0 . .
C44B C45B N41B 108.0 . .
C44B C45B H45B 126.0 . .
N41B C45B H45B 126.0 . .
N41B C46B C64B 119.6(13) . 12_557
N41B C46B H46C 107.4 . .
C64B C46B H46C 107.4 12_557 .
N41B C46B H46D 107.4 . .
C64B C46B H46D 107.4 12_557 .
H46C C46B H46D 107.0 . .
C52B C51B C56B 120.0 . .
C52B C51B C26B 120.8(7) . .
C56B C51B C26B 119.2(7) . .
C53B C52B C51B 120.0 . .
C53B C52B H52B 120.0 . .
C51B C52B H52B 120.0 . .
C52B C53B C54B 120.0 . .
C52B C53B H53B 120.0 . .
C54B C53B H53B 120.0 . .
C53B C54B C55B 120.0 . .
C53B C54B H54B 120.0 . .
C55B C54B H54B 120.0 . .
C56B C55B C54B 120.0 . .
C56B C55B C64B 120.0 . .
C54B C55B C64B 120.0 . .
C61B C56B C55B 120.0 . .
C61B C56B C51B 120.0 . .
C55B C56B C51B 120.0 . .
C62B C61B C56B 120.0 . .
C62B C61B H61B 120.0 . .
C56B C61B H61B 120.0 . .
C61B C62B C63B 120.0 . .
C61B C62B H62B 120.0 . .
C63B C62B H62B 120.0 . .
C64B C63B C62B 120.0 . .
C64B C63B H63B 120.0 . .
C62B C63B H63B 120.0 . .
C63B C64B C55B 120.0 . .
C63B C64B C46B 115.2(7) . 11_557
C55B C64B C46B 124.6(7) . 11_557
O13 Cl11 O11 110.6(8) . .
O13 Cl11 O14 110.0(8) . .
O11 Cl11 O14 109.0(8) . .
O13 Cl11 O12 109.0(8) . .
O11 Cl11 O12 109.6(8) . .
O14 Cl11 O12 108.6(8) . .
O23 Cl21 O21 111.9(8) . .
O23 Cl21 O24 109.6(8) . .
O21 Cl21 O24 109.6(8) . .
O23 Cl21 O22 109.1(8) . .
O21 Cl21 O22 108.7(7) . .
O24 Cl21 O22 107.8(8) . .
O33 Cl31 O31 111.7(8) . .
O33 Cl31 O32 110.2(8) . .
O31 Cl31 O32 108.8(8) . .
O33 Cl31 O34 110.0(8) . .
O31 Cl31 O34 107.8(8) . .
O32 Cl31 O34 108.3(8) . .

loop_
_geom_bond_atom_site_label_1
_geom_bond_atom_site_label_2
_geom_bond_distance
_geom_bond_site_symmetry_2
Os1 N22B 2.103(7) .
Os1 N11A 2.112(8) .
Os1 N42B 2.122(7) .
Os1 N22A 2.131(8) .
Os1 N31B 2.140(7) .
Os1 N11B 2.142(8) .
Os2 N31A 2.139(8) .
Os2 N31A 2.139(8) 3
Os2 N31A 2.139(8) 2
Os2 N42A 2.139(7) .
Os2 N42A 2.139(16) 2
Os2 N42A 2.139(15) 3
N11A C12A 1.3900 .
N11A C16A 1.3900 .
C12A C23A 1.341(12) .
C12A C13A 1.3900 .
C13A C14A 1.3900 .
C13A H13A 0.9500 .
C14A C15A 1.3900 .
C14A H14A 0.9500 .
C15A C16A 1.3900 .
C15A H15A 0.9500 .
C16A H16A 0.9500 .
N21A N22A 1.4200 .
N21A C25A 1.4200 .
N21A C26A 1.509(19) .
N22A C23A 1.4200 .
C23A C24A 1.4200 .
C24A C25A 1.4200 .
C24A H24A 0.9500 .
C25A H25A 0.9500 .
C26A C51A 1.502(18) .
C26A H26A 0.9900 .
C26A H26B 0.9900 .
N31A C32A 1.3900 .
N31A C36A 1.3900 .
C32A C43A 1.371(10) .
C32A C33A 1.3900 .
C33A C34A 1.3900 .
C33A H33A 0.9500 .
C34A C35A 1.3900 .
C34A H34A 0.9500 .
C35A C36A 1.3900 .
C35A H35A 0.9500 .
C36A H36A 0.9500 .
N41A C46A 1.403(15) .
N41A C45A 1.4200 .
N41A N42A 1.4200 .
N42A C43A 1.4200 .
C43A C44A 1.4200 .
C44A C45A 1.4200 .
C44A H44A 0.9500 .
C45A H45A 0.9500 .
C46A C64A 1.514(15) .
C46A H46A 0.9900 .
C46A H46B 0.9900 .
C51A C52A 1.3900 .
C51A C56A 1.3900 .
C52A C53A 1.3900 .
C52A H52A 0.9500 .
C53A C54A 1.3900 .
C53A H53A 0.9500 .
C54A C55A 1.3900 .
C54A H54A 0.9500 .
C55A C56A 1.3900 .
C55A C64A 1.3900 .
C56A C61A 1.3900 .
C61A C62A 1.3900 .
C61A H61A 0.9500 .
C62A C63A 1.3900 .
C62A H62A 0.9500 .
C63A C64A 1.3900 .
C63A H63A 0.9500 .
N11B C12B 1.3900 .
N11B C16B 1.3900 .
C12B C23B 1.291(10) .
C12B C13B 1.3900 .
C13B C14B 1.3900 .
C13B H13B 0.9500 .
C14B C15B 1.3900 .
C14B H14B 0.9500 .
C15B C16B 1.3900 .
C15B H15B 0.9500 .
C16B H16B 0.9500 .
N21B C26B 1.405(15) .
N21B N22B 1.4200 .
N21B C25B 1.4200 .
N22B C23B 1.4200 .
C23B C24B 1.4200 .
C24B C25B 1.4200 .
C24B H24B 0.9500 .
C25B H25B 0.9500 .
C26B C51B 1.546(15) .
C26B H26C 0.9900 .
C26B H26D 0.9900 .
N31B C32B 1.3900 .
N31B C36B 1.3900 .
C32B C43B 1.349(10) .
C32B C33B 1.3900 .
C33B C34B 1.3900 .
C33B H33B 0.9500 .
C34B C35B 1.3900 .
C34B H34B 0.9500 .
C35B C36B 1.3900 .
C35B H35B 0.9500 .
C36B H36B 0.9500 .
N41B C46B 1.347(15) .
N41B C45B 1.4200 .
N41B N42B 1.4200 .
N42B C43B 1.4200 .
C43B C44B 1.4200 .
C44B C45B 1.4200 .
C44B H44B 0.9500 .
C45B H45B 0.9500 .
C46B C64B 1.46(2) 12_557
C46B H46C 0.9900 .
C46B H46D 0.9900 .
C51B C52B 1.3900 .
C51B C56B 1.3900 .
C52B C53B 1.3900 .
C52B H52B 0.9500 .
C53B C54B 1.3900 .
C53B H53B 0.9500 .
C54B C55B 1.3900 .
C54B H54B 0.9500 .
C55B C56B 1.3900 .
C55B C64B 1.3900 .
C56B C61B 1.3900 .
C61B C62B 1.3900 .
C61B H61B 0.9500 .
C62B C63B 1.3900 .
C62B H62B 0.9500 .
C63B C64B 1.3900 .
C63B H63B 0.9500 .
C64B C46B 1.465(15) 11_557
Cl11 O13 1.398(8) .
Cl11 O11 1.402(8) .
Cl11 O14 1.416(8) .
Cl11 O12 1.422(9) .
Cl21 O23 1.394(8) .
Cl21 O21 1.395(8) .
Cl21 O24 1.419(8) .
Cl21 O22 1.428(8) .
Cl31 O33 1.382(8) .
Cl31 O31 1.411(8) .
Cl31 O32 1.417(8) .
Cl31 O34 1.421(8) .

loop_
_geom_torsion_atom_site_label_1
_geom_torsion_atom_site_label_2
_geom_torsion_atom_site_label_3
_geom_torsion_atom_site_label_4
_geom_torsion
_geom_torsion_site_symmetry_4
C16A N11A C12A C23A 175.2(11) .
Os1 N11A C12A C23A -5.1(9) .
C16A N11A C12A C13A 0.0 .
Os1 N11A C12A C13A 179.7(6) .
C23A C12A C13A C14A -174.9(11) .
N11A C12A C13A C14A 0.0 .
C12A C13A C14A C15A 0.0 .
C13A C14A C15A C16A 0.0 .
C14A C15A C16A N11A 0.0 .
C12A N11A C16A C15A 0.0 .
Os1 N11A C16A C15A -179.7(7) .
C25A N21A N22A C23A 0.0 .
C26A N21A N22A C23A -176.3(13) .
C25A N21A N22A Os1 -172.4(10) .
C26A N21A N22A Os1 11.3(16) .
N11A C12A C23A C24A -173.0(8) .
C13A C12A C23A C24A 2.1(15) .
N11A C12A C23A N22A 7.1(12) .
C13A C12A C23A N22A -177.9(6) .
N21A N22A C23A C12A 180.0(12) .
Os1 N22A C23A C12A -5.4(11) .
N21A N22A C23A C24A 0.0 .
Os1 N22A C23A C24A 174.6(7) .
C12A C23A C24A C25A -180.0(14) .
N22A C23A C24A C25A 0.0 .
C23A C24A C25A N21A 0.0 .
N22A N21A C25A C24A 0.0 .
C26A N21A C25A C24A 176.0(14) .
N22A N21A C26A C51A 87.0(15) .
C25A N21A C26A C51A -88.5(15) .
C36A N31A C32A C43A -178.2(10) .
Os2 N31A C32A C43A 3.3(9) .
C36A N31A C32A C33A 0.0 .
Os2 N31A C32A C33A -178.5(6) .
C43A C32A C33A C34A 178.0(10) .
N31A C32A C33A C34A 0.0 .
C32A C33A C34A C35A 0.0 .
C33A C34A C35A C36A 0.0 .
C34A C35A C36A N31A 0.0 .
C32A N31A C36A C35A 0.0 .
Os2 N31A C36A C35A 178.4(7) .
C46A N41A N42A C43A 176.9(11) .
C45A N41A N42A C43A 0.0 .
C46A N41A N42A Os2 5.7(13) .
C45A N41A N42A Os2 -171.2(8) .
C33A C32A C43A N42A -173.7(6) .
N31A C32A C43A N42A 4.4(11) .
C33A C32A C43A C44A 1.7(14) .
N31A C32A C43A C44A 179.8(7) .
N41A N42A C43A C32A 176.7(10) .
Os2 N42A C43A C32A -9.9(9) .
N41A N42A C43A C44A 0.0 .
Os2 N42A C43A C44A 173.4(6) .
C32A C43A C44A C45A -175.7(13) .
N42A C43A C44A C45A 0.0 .
C43A C44A C45A N41A 0.0 .
C46A N41A C45A C44A -176.9(11) .
N42A N41A C45A C44A 0.0 .
C45A N41A C46A C64A 91.0(13) .
N42A N41A C46A C64A -85.4(13) .
N21A C26A C51A C52A 1.8(17) .
N21A C26A C51A C56A 178.6(9) .
C56A C51A C52A C53A 0.0 .
C26A C51A C52A C53A 176.8(11) .
C51A C52A C53A C54A 0.0 .
C52A C53A C54A C55A 0.0 .
C53A C54A C55A C56A 0.0 .
C53A C54A C55A C64A 180.0 .
C54A C55A C56A C61A 180.0 .
C64A C55A C56A C61A 0.0 .
C54A C55A C56A C51A 0.0 .
C64A C55A C56A C51A 180.0 .
C52A C51A C56A C61A 180.0 .
C26A C51A C56A C61A 3.1(10) .
C52A C51A C56A C55A 0.0 .
C26A C51A C56A C55A -176.9(10) .
C55A C56A C61A C62A 0.0 .
C51A C56A C61A C62A 180.0 .
C56A C61A C62A C63A 0.0 .
C61A C62A C63A C64A 0.0 .
C62A C63A C64A C55A 0.0 .
C62A C63A C64A C46A 179.5(9) .
C54A C55A C64A C63A 180.0 .
C56A C55A C64A C63A 0.0 .
C54A C55A C64A C46A 0.5(9) .
C56A C55A C64A C46A -179.5(9) .
N41A C46A C64A C63A -10.9(15) .
N41A C46A C64A C55A 168.6(8) .
C16B N11B C12B C23B -177.0(11) .
Os1 N11B C12B C23B -1.8(10) .
C16B N11B C12B C13B 0.0 .
Os1 N11B C12B C13B 175.2(7) .
C23B C12B C13B C14B 176.8(12) .
N11B C12B C13B C14B 0.0 .
C12B C13B C14B C15B 0.0 .
C13B C14B C15B C16B 0.0 .
C14B C15B C16B N11B 0.0 .
C12B N11B C16B C15B 0.0 .
Os1 N11B C16B C15B -174.7(7) .
C26B N21B N22B C23B -179.7(12) .
C25B N21B N22B C23B 0.0 .
C26B N21B N22B Os1 6.1(14) .
C25B N21B N22B Os1 -174.2(10) .
N11B C12B C23B N22B 2.1(13) .
C13B C12B C23B N22B -174.8(7) .
N11B C12B C23B C24B -174.1(8) .
C13B C12B C23B C24B 9.0(16) .
N21B N22B C23B C12B -177.1(12) .
Os1 N22B C23B C12B -1.4(11) .
N21B N22B C23B C24B 0.0 .
Os1 N22B C23B C24B 175.7(8) .
C12B C23B C24B C25B 176.5(14) .
N22B C23B C24B C25B 0.0 .
C26B N21B C25B C24B 179.7(13) .
N22B N21B C25B C24B 0.0 .
C23B C24B C25B N21B 0.0 .
N22B N21B C26B C51B 87.6(13) .
C25B N21B C26B C51B -92.1(13) .
C36B N31B C32B C43B 174.8(9) .
Os1 N31B C32B C43B -8.1(8) .
C36B N31B C32B C33B 0.0 .
Os1 N31B C32B C33B 177.0(6) .
C43B C32B C33B C34B -174.4(10) .
N31B C32B C33B C34B 0.0 .
C32B C33B C34B C35B 0.0 .
C33B C34B C35B C36B 0.0 .
C34B C35B C36B N31B 0.0 .
C32B N31B C36B C35B 0.0 .
Os1 N31B C36B C35B -176.7(6) .
C46B N41B N42B C43B -174.3(11) .
C45B N41B N42B C43B 0.0 .
C46B N41B N42B Os1 3.2(13) .
C45B N41B N42B Os1 177.5(8) .
N31B C32B C43B N42B 4.1(11) .
C33B C32B C43B N42B 178.7(6) .
N31B C32B C43B C44B -175.5(7) .
C33B C32B C43B C44B -0.9(12) .
N41B N42B C43B C32B -179.7(10) .
Os1 N42B C43B C32B 2.0(9) .
N41B N42B C43B C44B 0.0 .
Os1 N42B C43B C44B -178.3(6) .
C32B C43B C44B C45B 179.7(11) .
N42B C43B C44B C45B 0.0 .
C43B C44B C45B N41B 0.0 .
C46B N41B C45B C44B 173.6(13) .
N42B N41B C45B C44B 0.0 .
C45B N41B C46B C64B -83.0(18) 12_557
N42B N41B C46B C64B 89.8(16) 12_557
N21B C26B C51B C52B 0.8(14) .
N21B C26B C51B C56B -178.8(8) .
C56B C51B C52B C53B 0.0 .
C26B C51B C52B C53B -179.5(9) .
C51B C52B C53B C54B 0.0 .
C52B C53B C54B C55B 0.0 .
C53B C54B C55B C56B 0.0 .
C53B C54B C55B C64B 180.0 .
C54B C55B C56B C61B 180.0 .
C64B C55B C56B C61B 0.0 .
C54B C55B C56B C51B 0.0 .
C64B C55B C56B C51B 180.0 .
C52B C51B C56B C61B 180.0 .
C26B C51B C56B C61B -0.5(9) .
C52B C51B C56B C55B 0.0 .
C26B C51B C56B C55B 179.5(9) .
C55B C56B C61B C62B 0.0 .
C51B C56B C61B C62B 180.0 .
C56B C61B C62B C63B 0.0 .
C61B C62B C63B C64B 0.0 .
C62B C63B C64B C55B 0.0 .
C62B C63B C64B C46B 175.8(9) 11_557
C56B C55B C64B C63B 0.0 .
C54B C55B C64B C63B 180.0 .
C56B C55B C64B C46B -175.4(10) 11_557
C54B C55B C64B C46B 4.6(10) 11_557
